data_1557264
loop_
_publ_author_name
'Kitada, Atsushi'
'Funasako, Yusuke'
'Matsumoto, Kazuhiko'
'Hagiwara, Rika'
'Inokuchi, Makoto'
'Fukami, Kazuhiro'
'Murase, Kuniaki'

_publ_section_title
;
 Hydronium bis(trifluoromethanesulfonyl)amide--18-crown-6 (1/1)
;
_journal_coeditor_code IS4042
_journal_issue 2
_journal_name_full IUCrData
_journal_page_first x200162
_journal_paper_doi 10.1107/S2414314620001625
_journal_volume 5
_journal_year 2020
_chemical_formula_iupac 'H3 O +, C2 F6 N O4 S2 -, C12 H24 O6'
_chemical_formula_moiety 'H3 O +, C2 F6 N O4 S2 -, C12 H24 O6'
_chemical_formula_sum 'C14 H27 F6 N O11 S2'
_chemical_formula_weight 563.48
_chemical_name_systematic
;
Hydronium bis(trifluoromethanesulfonyl)amide--18-crown-6 (1/1)
;
_space_group_crystal_system monoclinic
_space_group_IT_number 4
_space_group_name_Hall 'P 2yb'
_space_group_name_H-M_alt 'P 1 21 1'
_atom_sites_solution_hydrogens mixed
_audit_creation_method SHELXL-2018/3
_cell_angle_alpha 90
_cell_angle_beta 108.086(2)
_cell_angle_gamma 90
_cell_formula_units_Z 4
_cell_length_a 8.8341(4)
_cell_length_b 24.3932(9)
_cell_length_c 11.6111(5)
_cell_measurement_reflns_used 22988
_cell_measurement_temperature 113(2)
_cell_measurement_theta_max 27.55
_cell_measurement_theta_min 3.05
_cell_volume 2378.47(17)
_computing_cell_refinement
;
<i>RAPID-AUTO</i> (Rigaku, 2006)
;
_computing_data_collection
;
<i>RAPID-AUTO</i> (Rigaku, 2006)
;
_computing_data_reduction
;
<i>RAPID-AUTO</i> (Rigaku, 2006)
;
_computing_structure_refinement
;
SHELXL2018 (Sheldrick, 2015<i>b</i>)
;
_computing_structure_solution
;
<i>SHELXT</i> (Sheldrick, 2015<i>a</i>)
;
_diffrn_ambient_temperature 113(2)
_diffrn_measured_fraction_theta_full 0.998
_diffrn_measured_fraction_theta_max 0.998
_diffrn_measurement_device_type 'Rigaku R-AXIS RAPID-II'
_diffrn_measurement_method 'imaging plate'
_diffrn_radiation_type MoK\a
_diffrn_radiation_wavelength 0.71073
_diffrn_reflns_av_R_equivalents 0.0266
_diffrn_reflns_av_unetI/netI 0.0311
_diffrn_reflns_limit_h_max 10
_diffrn_reflns_limit_h_min -10
_diffrn_reflns_limit_k_max 30
_diffrn_reflns_limit_k_min -30
_diffrn_reflns_limit_l_max 14
_diffrn_reflns_limit_l_min -14
_diffrn_reflns_number 20448
_diffrn_reflns_theta_full 25.242
_diffrn_reflns_theta_max 26.019
_diffrn_reflns_theta_min 3.050
_diffrn_source 'fine-focus sealed tube'
_exptl_absorpt_coefficient_mu 0.324
_exptl_absorpt_correction_T_max 1.0000
_exptl_absorpt_correction_T_min 0.7677
_exptl_absorpt_correction_type multi-scan
_exptl_absorpt_process_details
;
(<i>ABSCOR</i>; Higashi, 1995)
;
_exptl_crystal_colour colorless
_exptl_crystal_density_diffrn 1.574
_exptl_crystal_description block
_exptl_crystal_F_000 1168
_exptl_crystal_size_max 0.500
_exptl_crystal_size_mid 0.300
_exptl_crystal_size_min 0.200
_refine_diff_density_max 0.996
_refine_diff_density_min -0.535
_refine_ls_abs_structure_details
;
Refined as an inversion twin
;
_refine_ls_abs_structure_Flack 0.45(13)
_refine_ls_extinction_method none
_refine_ls_goodness_of_fit_ref 1.104
_refine_ls_hydrogen_treatment mixed
_refine_ls_matrix_type full
_refine_ls_number_parameters 669
_refine_ls_number_reflns 9354
_refine_ls_number_restraints 217
_refine_ls_restrained_S_all 1.121
_refine_ls_R_factor_all 0.0640
_refine_ls_R_factor_gt 0.0624
_refine_ls_shift/su_max 0.000
_refine_ls_shift/su_mean 0.000
_refine_ls_structure_factor_coef Fsqd
_refine_ls_weighting_details 'w=1/[\s^2^(Fo^2^)+(0.0650P)^2^+5.3126P] where P=(Fo^2^+2Fc^2^)/3'
_refine_ls_weighting_scheme calc
_refine_ls_wR_factor_gt 0.1610
_refine_ls_wR_factor_ref 0.1620
_reflns_number_gt 8989
_reflns_number_total 9354
_reflns_threshold_expression 'I > 2\s(I)'
_cod_data_source_file is4042sup1.cif
_cod_data_source_block I
_cod_original_sg_symbol_H-M 'P 21'
_cod_database_code 1557264
_shelx_space_group_comment
;
The symmetry employed for this shelxl refinement is uniquely defined
by the following loop, which should always be used as a source of
symmetry information in preference to the above space-group names.
They are only intended as comments.
;
_shelx_estimated_absorpt_t_min 0.855
_shelx_estimated_absorpt_t_max 0.938

loop_
_space_group_symop_operation_xyz
'x, y, z'
'-x, y+1/2, -z'

loop_
_atom_site_type_symbol
_atom_site_label
_atom_site_fract_x
_atom_site_fract_y
_atom_site_fract_z
_atom_site_U_iso_or_equiv
_atom_site_adp_type
_atom_site_calc_flag
_atom_site_occupancy
_atom_site_disorder_assembly
_atom_site_disorder_group
C C1 0.0670(10) 0.0933(4) -0.1013(12) 0.066(3) Uani d 1 . .
H H1A 0.057097 0.087881 -0.187835 0.079 Uiso calc 1 . .
H H1AB -0.040231 0.101149 -0.095175 0.079 Uiso calc 1 . .
C C2 0.1339(9) 0.0420(4) -0.0300(9) 0.047(2) Uani d 1 . .
H H2A 0.141282 0.046852 0.056193 0.057 Uiso calc 1 . .
H H2AB 0.064038 0.010248 -0.062655 0.057 Uiso calc 1 . .
C C3 0.3396(10) -0.0224(3) -0.0127(10) 0.050(2) Uani d 1 . .
H H3A 0.268997 -0.047567 -0.072547 0.060 Uiso calc 1 . .
H H3AB 0.333858 -0.032033 0.068611 0.060 Uiso calc 1 . .
C C4 0.5062(11) -0.0282(3) -0.0151(10) 0.052(2) Uani d 1 . .
H H4A 0.539579 -0.067114 -0.005627 0.063 Uiso calc 1 . .
H H4AB 0.516047 -0.014386 -0.092686 0.063 Uiso calc 1 . .
C C5 0.7642(10) 0.0035(4) 0.0872(9) 0.050(2) Uani d 1 . .
H H5A 0.774811 0.017887 0.010397 0.059 Uiso calc 1 . .
H H5AB 0.807994 -0.034182 0.099784 0.059 Uiso calc 1 . .
C C6 0.8502(9) 0.0395(3) 0.1906(9) 0.049(2) Uani d 1 . .
H H6A 0.829959 0.026958 0.265622 0.058 Uiso calc 1 . .
H H6AB 0.966225 0.037710 0.203504 0.058 Uiso calc 1 . .
C C7 0.8638(10) 0.1330(4) 0.2572(9) 0.056(2) Uani d 1 . .
H H7A 0.976004 0.123169 0.299674 0.067 Uiso calc 1 . .
H H7AB 0.804551 0.133303 0.316916 0.067 Uiso calc 1 . .
C C8 0.8551(10) 0.1875(4) 0.1995(11) 0.060(3) Uani d 1 . .
H H8A 0.909389 0.215113 0.260847 0.072 Uiso calc 1 . .
H H8AB 0.909252 0.186324 0.136546 0.072 Uiso calc 1 . .
C C9 0.6681(10) 0.2461(3) 0.0631(8) 0.0428(19) Uani d 1 . .
H H9A 0.697188 0.234582 -0.009044 0.051 Uiso calc 1 . .
H H9AB 0.736510 0.277427 0.101176 0.051 Uiso calc 1 . .
C C10 0.4992(10) 0.2626(3) 0.0267(8) 0.0407(18) Uani d 1 . .
H H10A 0.469132 0.272758 0.099187 0.049 Uiso calc 1 . .
H H10B 0.482402 0.294913 -0.027434 0.049 Uiso calc 1 . .
C C11 0.2374(9) 0.2310(3) -0.0634(8) 0.0420(18) Uani d 1 . .
H H11A 0.214336 0.264912 -0.112523 0.050 Uiso calc 1 . .
H H11B 0.211561 0.237637 0.012539 0.050 Uiso calc 1 . .
C C12 0.1387(9) 0.1853(3) -0.1316(8) 0.0408(18) Uani d 1 . .
H H12A 0.024278 0.194943 -0.154358 0.049 Uiso calc 1 . .
H H12B 0.166127 0.177644 -0.206403 0.049 Uiso calc 1 . .
C C13 0.3570(10) 0.1603(5) 0.2955(8) 0.052(2) Uani d 1 . .
C C14 0.5924(8) 0.1220(3) 0.7379(6) 0.0290(14) Uani d 1 . .
O O1 0.5005(6) 0.1132(2) 0.0107(5) 0.0304(10) Uani d 1 . .
H H1C 0.598(6) 0.127(3) 0.073(5) 0.046 Uiso d 1 . .
H H1D 0.431(7) 0.142(3) 0.028(6) 0.046 Uiso d 1 . .
H H1E 0.500(9) 0.128(3) -0.072(4) 0.046 Uiso d 1 . .
O O2 0.1713(6) 0.1382(2) -0.0534(6) 0.0453(14) Uani d 1 . .
O O3 0.2887(6) 0.0330(2) -0.0412(6) 0.0431(13) Uani d 1 . .
O O4 0.6016(7) 0.0036(2) 0.0837(6) 0.0436(13) Uani d 1 . .
O O5 0.7946(6) 0.0945(2) 0.1632(6) 0.0490(15) Uani d 1 . .
O O6 0.6923(6) 0.2022(2) 0.1460(6) 0.0497(15) Uani d 1 . .
O O7 0.4007(6) 0.2173(2) -0.0360(5) 0.0367(12) Uani d 1 . .
O O8 0.3018(7) 0.0657(2) 0.3675(5) 0.0420(13) Uani d 1 . .
O O9 0.2436(6) 0.1455(2) 0.4735(5) 0.0382(12) Uani d 1 . .
O O10 0.7819(6) 0.1506(2) 0.6270(5) 0.0366(11) Uani d 1 . .
O O11 0.5448(6) 0.2078(2) 0.6002(5) 0.0420(13) Uani d 1 . .
N N1 0.5279(7) 0.1133(3) 0.5041(6) 0.0365(14) Uani d 1 . .
F F1 0.4093(7) 0.2104(3) 0.3319(6) 0.078(2) Uani d 1 . .
F F2 0.2132(7) 0.1654(3) 0.2160(5) 0.0706(18) Uani d 1 . .
F F3 0.4538(8) 0.1396(4) 0.2414(5) 0.086(2) Uani d 1 . .
F F4 0.6419(6) 0.0728(2) 0.7592(4) 0.0472(12) Uani d 1 . .
F F5 0.6679(6) 0.1527(3) 0.8387(4) 0.0525(12) Uani d 1 . .
F F6 0.4344(5) 0.1229(3) 0.7363(4) 0.0526(13) Uani d 1 . .
S S1 0.3486(2) 0.11734(8) 0.42120(16) 0.0311(4) Uani d 1 . .
S S2 0.61456(19) 0.15466(7) 0.60634(16) 0.0296(4) Uani d 1 . .
C C15 0.0757(19) 0.5241(4) 0.4202(18) 0.109(6) Uani d 1 . .
H H15A 0.077681 0.512169 0.339121 0.131 Uiso calc 1 . .
H H15B 0.122820 0.561191 0.436108 0.131 Uiso calc 1 . .
C C16 -0.0919(18) 0.5251(5) 0.4239(15) 0.095(5) Uani d 1 . .
H H16A -0.093031 0.531839 0.507709 0.114 Uiso calc 1 . .
H H16B -0.152353 0.554761 0.371332 0.114 Uiso calc 1 . .
C C17 -0.3160(12) 0.4672(4) 0.3958(11) 0.067(3) Uani d 1 . .
H H17A -0.388080 0.496340 0.350597 0.080 Uiso calc 1 . .
H H17B -0.309048 0.469928 0.482380 0.080 Uiso calc 1 . .
C C18 -0.3782(12) 0.4123(5) 0.3473(10) 0.064(3) Uani d 1 . .
H H18A -0.488847 0.408243 0.349433 0.077 Uiso calc 1 . .
H H18B -0.380018 0.409422 0.261863 0.077 Uiso calc 1 . .
C C19 -0.3272(9) 0.3177(3) 0.3598(8) 0.0405(18) Uani d 1 . .
H H19A -0.300690 0.315790 0.283080 0.049 Uiso calc 1 . .
H H19B -0.443201 0.311850 0.341198 0.049 Uiso calc 1 . .
C C20 -0.2390(10) 0.2752(4) 0.4442(9) 0.0459(19) Uani d 1 . .
H H20A -0.265237 0.277281 0.521009 0.055 Uiso calc 1 . .
H H20B -0.270004 0.238405 0.408478 0.055 Uiso calc 1 . .
C C21 0.0189(9) 0.2441(3) 0.5509(9) 0.0432(19) Uani d 1 . .
H H21A -0.002599 0.206788 0.515921 0.052 Uiso calc 1 . .
H H21B -0.010505 0.244962 0.626550 0.052 Uiso calc 1 . .
C C22 0.1917(10) 0.2577(3) 0.5778(8) 0.0415(18) Uani d 1 . .
H H22A 0.258138 0.229553 0.631856 0.050 Uiso calc 1 . .
H H22B 0.220123 0.258542 0.501743 0.050 Uiso calc 1 . .
C C23A 0.3782(13) 0.3235(7) 0.7054(12) 0.042(4) Uani d 0.533(13) A 1
H H23A 0.433543 0.291189 0.750923 0.051 Uiso calc 0.533(13) A 1
H H23B 0.377976 0.353132 0.763601 0.051 Uiso calc 0.533(13) A 1
C C23B 0.3882(13) 0.3211(6) 0.660(2) 0.042(4) Uani d 0.467(13) A 2
H H23C 0.419774 0.313505 0.587191 0.050 Uiso calc 0.467(13) A 2
H H23D 0.450638 0.296619 0.725983 0.050 Uiso calc 0.467(13) A 2
C C25A 0.411(2) 0.4465(6) 0.6067(16) 0.057(3) Uani d 0.533(13) A 1
H H25A 0.526860 0.454000 0.630793 0.068 Uiso calc 0.533(13) A 1
H H25B 0.377277 0.449189 0.680189 0.068 Uiso calc 0.533(13) A 1
C C25B 0.414(3) 0.4658(8) 0.6330(16) 0.066(4) Uani d 0.467(13) A 2
H H25C 0.530931 0.467396 0.649552 0.079 Uiso calc 0.467(13) A 2
H H25D 0.383820 0.480591 0.702106 0.079 Uiso calc 0.467(13) A 2
C C26 0.3242(14) 0.4894(5) 0.5167(12) 0.081(3) Uani d 1 . .
H H26A 0.367593 0.526319 0.543631 0.098 Uiso calc 0.533(13) A 1
H H26B 0.336231 0.482085 0.436116 0.098 Uiso calc 0.533(13) A 1
H H26C 0.356390 0.527986 0.511347 0.098 Uiso calc 0.467(13) A 2
H H26D 0.342946 0.468455 0.449385 0.098 Uiso calc 0.467(13) A 2
C C27 0.1148(9) 0.3490(4) 0.2430(8) 0.0421(18) Uani d 1 . .
C C28 -0.0718(9) 0.3754(3) -0.2055(7) 0.0379(17) Uani d 1 . .
O O12 0.0255(6) 0.3927(2) 0.5372(5) 0.0325(11) Uani d 1 . .
H H12C -0.003(9) 0.414(3) 0.601(5) 0.049 Uiso d 1 . .
H H12D 0.113(6) 0.414(3) 0.529(7) 0.049 Uiso d 1 . .
H H12E -0.066(6) 0.398(3) 0.467(4) 0.049 Uiso d 1 . .
O O13 0.1651(10) 0.4866(3) 0.5106(9) 0.078(2) Uani d 1 . .
O O14 -0.1628(9) 0.4733(3) 0.3824(6) 0.0589(18) Uani d 1 . .
O O15 -0.2840(7) 0.3701(2) 0.4150(5) 0.0429(13) Uani d 1 . .
O O16 -0.0720(6) 0.2832(2) 0.4676(5) 0.0405(12) Uani d 1 . .
O O17 0.2186(6) 0.3097(2) 0.6346(6) 0.0466(14) Uani d 1 . .
O O19 0.2612(5) 0.3562(2) 0.0831(5) 0.0351(11) Uani d 1 . .
O O20 0.2028(7) 0.4408(2) 0.1757(5) 0.0431(13) Uani d 1 . .
O O21 -0.0471(6) 0.2968(2) -0.0511(5) 0.0348(11) Uani d 1 . .
O O22 -0.2774(5) 0.3584(2) -0.0922(5) 0.0353(11) Uani d 1 . .
C C24A 0.4575(15) 0.3420(5) 0.6170(12) 0.039(3) Uani d 0.533(13) A 1
H H24A 0.571588 0.349212 0.659214 0.047 Uiso calc 0.533(13) A 1
H H24B 0.449811 0.313106 0.555715 0.047 Uiso calc 0.533(13) A 1
O O18A 0.3818(12) 0.3912(4) 0.5588(10) 0.042(2) Uani d 0.533(13) A 1
C C24B 0.4246(19) 0.3799(6) 0.6978(13) 0.045(3) Uani d 0.467(13) A 2
H H24C 0.383639 0.389097 0.765684 0.053 Uiso calc 0.467(13) A 2
H H24D 0.540929 0.386327 0.724032 0.053 Uiso calc 0.467(13) A 2
O O18B 0.3470(17) 0.4126(6) 0.5934(12) 0.050(3) Uani d 0.467(13) A 2
N N2 -0.0224(6) 0.3950(2) 0.0293(5) 0.0267(12) Uani d 1 . .
F F7 0.2511(7) 0.3449(3) 0.3368(5) 0.075(2) Uani d 1 . .
F F8 0.0674(8) 0.2991(2) 0.2124(5) 0.0673(17) Uani d 1 . .
F F9 0.0113(9) 0.3734(3) 0.2863(6) 0.083(2) Uani d 1 . .
F F10 -0.1444(7) 0.3425(3) -0.2958(4) 0.0616(15) Uani d 1 . .
F F11 -0.1256(6) 0.4256(2) -0.2323(5) 0.0513(12) Uani d 1 . .
F F12 0.0831(5) 0.3750(2) -0.1900(4) 0.0426(11) Uani d 1 . .
S S3 0.15173(19) 0.38867(7) 0.12153(15) 0.0277(4) Uani d 1 . .
S S4 -0.10989(18) 0.35095(7) -0.06740(15) 0.0268(3) Uani d 1 . .

loop_
_atom_site_aniso_label
_atom_site_aniso_U_11
_atom_site_aniso_U_22
_atom_site_aniso_U_33
_atom_site_aniso_U_12
_atom_site_aniso_U_13
_atom_site_aniso_U_23
C1 0.023(4) 0.047(5) 0.107(9) -0.009(4) -0.009(5) 0.011(5)
C2 0.019(3) 0.044(5) 0.076(6) -0.005(3) 0.011(4) 0.007(4)
C3 0.039(4) 0.021(4) 0.091(7) -0.006(3) 0.020(4) -0.007(4)
C4 0.051(5) 0.031(4) 0.074(6) -0.004(4) 0.020(5) -0.013(4)
C5 0.036(4) 0.037(4) 0.076(6) 0.011(3) 0.018(4) 0.005(4)
C6 0.026(4) 0.039(4) 0.077(6) 0.006(3) 0.009(4) 0.014(4)
C7 0.029(4) 0.058(5) 0.064(6) -0.010(4) -0.011(4) -0.015(4)
C8 0.026(4) 0.044(5) 0.094(8) -0.006(4) -0.003(4) -0.008(5)
C9 0.049(5) 0.035(4) 0.046(5) -0.015(3) 0.019(4) -0.005(3)
C10 0.052(5) 0.021(4) 0.054(5) -0.007(3) 0.023(4) -0.008(3)
C11 0.033(4) 0.042(4) 0.048(5) 0.010(3) 0.008(3) 0.012(3)
C12 0.030(4) 0.041(4) 0.044(4) 0.006(3) -0.001(3) 0.010(3)
C13 0.032(4) 0.083(7) 0.033(4) -0.007(4) 0.001(3) 0.008(4)
C14 0.022(3) 0.037(4) 0.019(3) -0.010(3) -0.007(2) 0.005(3)
O1 0.027(2) 0.030(3) 0.032(3) 0.003(2) 0.0065(19) -0.002(2)
O2 0.028(3) 0.034(3) 0.062(4) -0.002(2) -0.003(2) 0.006(3)
O3 0.032(3) 0.031(3) 0.069(4) -0.005(2) 0.019(3) 0.003(3)
O4 0.033(3) 0.034(3) 0.067(4) 0.003(2) 0.020(3) -0.001(3)
O5 0.027(3) 0.040(3) 0.066(4) -0.001(2) -0.005(3) -0.003(3)
O6 0.027(3) 0.041(3) 0.078(4) -0.007(2) 0.011(3) 0.010(3)
O7 0.024(2) 0.034(3) 0.052(3) 0.004(2) 0.011(2) -0.001(2)
O8 0.034(3) 0.047(3) 0.037(3) -0.001(2) 0.001(2) -0.009(2)
O9 0.026(2) 0.046(3) 0.043(3) -0.003(2) 0.012(2) -0.006(2)
O10 0.024(2) 0.042(3) 0.043(3) 0.005(2) 0.009(2) 0.007(2)
O11 0.030(3) 0.038(3) 0.055(4) 0.001(2) 0.009(2) 0.002(3)
N1 0.029(3) 0.050(4) 0.028(3) 0.005(3) 0.005(3) -0.006(3)
F1 0.063(4) 0.086(5) 0.071(4) -0.026(3) 0.002(3) 0.038(4)
F2 0.044(3) 0.115(5) 0.040(3) 0.002(3) -0.005(2) 0.025(3)
F3 0.060(4) 0.163(8) 0.045(3) 0.011(4) 0.032(3) 0.017(4)
F4 0.042(3) 0.049(3) 0.044(3) -0.005(2) 0.003(2) 0.014(2)
F5 0.045(3) 0.078(4) 0.030(2) -0.010(3) 0.006(2) -0.009(2)
F6 0.029(2) 0.092(4) 0.037(3) -0.012(2) 0.0116(19) 0.001(2)
S1 0.0234(8) 0.0427(10) 0.0258(9) -0.0008(7) 0.0053(6) 0.0001(7)
S2 0.0212(8) 0.0355(9) 0.0309(9) 0.0007(7) 0.0065(6) 0.0022(7)
C15 0.145(13) 0.029(5) 0.212(19) 0.002(6) 0.139(14) 0.010(8)
C16 0.136(12) 0.044(6) 0.150(13) 0.023(7) 0.110(11) 0.032(7)
C17 0.047(5) 0.064(7) 0.085(8) 0.033(5) 0.014(5) 0.004(5)
C18 0.048(5) 0.064(6) 0.066(6) 0.011(5) -0.002(5) 0.000(5)
C19 0.028(4) 0.047(5) 0.040(4) -0.004(3) 0.002(3) -0.013(3)
C20 0.035(4) 0.045(5) 0.056(5) -0.006(3) 0.012(4) -0.011(4)
C21 0.034(4) 0.031(4) 0.066(6) 0.006(3) 0.018(4) 0.009(4)
C22 0.037(4) 0.035(4) 0.052(5) 0.006(3) 0.012(4) 0.006(3)
C23A 0.029(5) 0.051(6) 0.038(7) 0.005(5) -0.003(5) -0.010(6)
C23B 0.031(6) 0.044(6) 0.038(7) 0.008(5) -0.007(6) -0.005(6)
C25A 0.040(5) 0.070(6) 0.064(6) -0.023(5) 0.019(5) -0.030(5)
C25B 0.052(6) 0.076(7) 0.076(7) -0.022(6) 0.026(6) -0.024(6)
C26 0.071(5) 0.073(6) 0.117(6) -0.030(4) 0.054(5) -0.028(5)
C27 0.034(4) 0.052(5) 0.042(4) -0.011(4) 0.014(3) 0.006(4)
C28 0.031(4) 0.046(4) 0.040(4) -0.007(3) 0.016(3) -0.010(3)
O12 0.024(2) 0.036(3) 0.040(3) -0.006(2) 0.013(2) -0.002(2)
O13 0.075(5) 0.064(4) 0.120(6) -0.027(4) 0.067(4) -0.022(4)
O14 0.074(5) 0.052(4) 0.062(4) 0.027(3) 0.037(4) 0.018(3)
O15 0.037(3) 0.048(3) 0.038(3) 0.001(2) 0.003(2) -0.006(2)
O16 0.028(3) 0.041(3) 0.051(3) 0.001(2) 0.010(2) 0.010(2)
O17 0.038(3) 0.034(3) 0.056(4) 0.007(2) -0.001(3) -0.001(2)
O19 0.018(2) 0.039(3) 0.046(3) 0.002(2) 0.006(2) -0.008(2)
O20 0.040(3) 0.033(3) 0.049(3) -0.010(2) 0.003(3) -0.010(2)
O21 0.028(3) 0.032(3) 0.042(3) 0.002(2) 0.007(2) -0.004(2)
O22 0.018(2) 0.039(3) 0.046(3) -0.004(2) 0.005(2) -0.004(2)
C24A 0.024(5) 0.049(5) 0.038(5) 0.003(4) 0.000(4) -0.008(5)
O18A 0.030(4) 0.046(5) 0.048(5) -0.004(4) 0.008(4) -0.002(4)
C24B 0.031(5) 0.053(5) 0.045(5) -0.002(5) 0.004(4) -0.011(5)
O18B 0.039(5) 0.056(6) 0.050(5) -0.003(5) 0.004(4) -0.015(5)
N2 0.017(3) 0.026(3) 0.030(3) 0.003(2) -0.002(2) -0.006(2)
F7 0.064(4) 0.093(5) 0.041(3) -0.027(3) -0.021(3) 0.026(3)
F8 0.094(4) 0.053(3) 0.046(3) -0.035(3) 0.009(3) 0.008(2)
F9 0.093(5) 0.112(6) 0.065(4) 0.019(4) 0.054(4) 0.020(4)
F10 0.072(4) 0.080(4) 0.030(3) -0.035(3) 0.012(2) -0.019(2)
F11 0.051(3) 0.051(3) 0.046(3) -0.003(2) 0.006(2) 0.014(2)
F12 0.037(2) 0.055(3) 0.041(3) -0.009(2) 0.0194(19) -0.005(2)
S3 0.0204(8) 0.0291(8) 0.0316(9) -0.0015(6) 0.0050(6) -0.0026(7)
S4 0.0195(7) 0.0288(8) 0.0306(8) -0.0002(6) 0.0056(6) -0.0017(6)

loop_
_atom_type_symbol
_atom_type_description
_atom_type_scat_dispersion_real
_atom_type_scat_dispersion_imag
_atom_type_scat_source
C C 0.0033 0.0016 'International Tables Vol C Tables 4.2.6.8 and 6.1.1.4'
H H 0.0000 0.0000 'International Tables Vol C Tables 4.2.6.8 and 6.1.1.4'
N N 0.0061 0.0033 'International Tables Vol C Tables 4.2.6.8 and 6.1.1.4'
O O 0.0106 0.0060 'International Tables Vol C Tables 4.2.6.8 and 6.1.1.4'
F F 0.0171 0.0103 'International Tables Vol C Tables 4.2.6.8 and 6.1.1.4'
S S 0.1246 0.1234 'International Tables Vol C Tables 4.2.6.8 and 6.1.1.4'

loop_
_geom_angle_atom_site_label_1
_geom_angle_atom_site_label_2
_geom_angle_atom_site_label_3
_geom_angle
O2 C1 C2 108.9(7)
O2 C1 H1A 109.9
C2 C1 H1A 109.9
O2 C1 H1AB 109.9
C2 C1 H1AB 109.9
H1A C1 H1AB 108.3
O3 C2 C1 107.4(7)
O3 C2 H2A 110.2
C1 C2 H2A 110.2
O3 C2 H2AB 110.2
C1 C2 H2AB 110.2
H2A C2 H2AB 108.5
O3 C3 C4 109.1(7)
O3 C3 H3A 109.9
C4 C3 H3A 109.9
O3 C3 H3AB 109.9
C4 C3 H3AB 109.9
H3A C3 H3AB 108.3
O4 C4 C3 105.9(7)
O4 C4 H4A 110.6
C3 C4 H4A 110.6
O4 C4 H4AB 110.6
C3 C4 H4AB 110.6
H4A C4 H4AB 108.7
O4 C5 C6 106.3(7)
O4 C5 H5A 110.5
C6 C5 H5A 110.5
O4 C5 H5AB 110.5
C6 C5 H5AB 110.5
H5A C5 H5AB 108.7
O5 C6 C5 108.6(7)
O5 C6 H6A 110.0
C5 C6 H6A 110.0
O5 C6 H6AB 110.0
C5 C6 H6AB 110.0
H6A C6 H6AB 108.3
O5 C7 C8 107.2(8)
O5 C7 H7A 110.3
C8 C7 H7A 110.3
O5 C7 H7AB 110.3
C8 C7 H7AB 110.3
H7A C7 H7AB 108.5
O6 C8 C7 109.1(7)
O6 C8 H8A 109.9
C7 C8 H8A 109.9
O6 C8 H8AB 109.9
C7 C8 H8AB 109.9
H8A C8 H8AB 108.3
O6 C9 C10 109.2(7)
O6 C9 H9A 109.8
C10 C9 H9A 109.8
O6 C9 H9AB 109.8
C10 C9 H9AB 109.8
H9A C9 H9AB 108.3
O7 C10 C9 109.3(6)
O7 C10 H10A 109.8
C9 C10 H10A 109.8
O7 C10 H10B 109.8
C9 C10 H10B 109.8
H10A C10 H10B 108.3
O7 C11 C12 109.4(7)
O7 C11 H11A 109.8
C12 C11 H11A 109.8
O7 C11 H11B 109.8
C12 C11 H11B 109.8
H11A C11 H11B 108.2
O2 C12 C11 107.1(6)
O2 C12 H12A 110.3
C11 C12 H12A 110.3
O2 C12 H12B 110.3
C11 C12 H12B 110.3
H12A C12 H12B 108.5
F3 C13 F2 109.3(7)
F3 C13 F1 107.0(8)
F2 C13 F1 107.3(9)
F3 C13 S1 111.0(7)
F2 C13 S1 110.2(6)
F1 C13 S1 111.8(6)
F4 C14 F5 107.5(6)
F4 C14 F6 107.4(6)
F5 C14 F6 102.9(6)
F4 C14 S2 117.6(6)
F5 C14 S2 109.5(5)
F6 C14 S2 111.0(4)
H1C O1 H1D 93(4)
H1C O1 H1E 108(5)
H1D O1 H1E 97(4)
C1 O2 C12 112.9(6)
C2 O3 C3 111.4(6)
C4 O4 C5 111.2(7)
C7 O5 C6 114.3(7)
C9 O6 C8 114.0(7)
C11 O7 C10 110.0(6)
S2 N1 S1 125.7(4)
O8 S1 O9 118.5(3)
O8 S1 N1 108.3(4)
O9 S1 N1 115.5(3)
O8 S1 C13 103.9(4)
O9 S1 C13 104.9(4)
N1 S1 C13 104.1(4)
O10 S2 O11 118.7(3)
O10 S2 N1 108.7(3)
O11 S2 N1 116.5(3)
O10 S2 C14 102.1(3)
O11 S2 C14 106.7(4)
N1 S2 C14 101.7(3)
O13 C15 C16 108.4(10)
O13 C15 H15A 110.0
C16 C15 H15A 110.0
O13 C15 H15B 110.0
C16 C15 H15B 110.0
H15A C15 H15B 108.4
O14 C16 C15 108.1(9)
O14 C16 H16A 110.1
C15 C16 H16A 110.1
O14 C16 H16B 110.1
C15 C16 H16B 110.1
H16A C16 H16B 108.4
O14 C17 C18 107.8(8)
O14 C17 H17A 110.1
C18 C17 H17A 110.1
O14 C17 H17B 110.1
C18 C17 H17B 110.1
H17A C17 H17B 108.5
O15 C18 C17 111.3(8)
O15 C18 H18A 109.4
C17 C18 H18A 109.4
O15 C18 H18B 109.4
C17 C18 H18B 109.4
H18A C18 H18B 108.0
O15 C19 C20 108.7(6)
O15 C19 H19A 110.0
C20 C19 H19A 110.0
O15 C19 H19B 110.0
C20 C19 H19B 110.0
H19A C19 H19B 108.3
O16 C20 C19 109.4(7)
O16 C20 H20A 109.8
C19 C20 H20A 109.8
O16 C20 H20B 109.8
C19 C20 H20B 109.8
H20A C20 H20B 108.3
O16 C21 C22 108.5(6)
O16 C21 H21A 110.0
C22 C21 H21A 110.0
O16 C21 H21B 110.0
C22 C21 H21B 110.0
H21A C21 H21B 108.4
O17 C22 C21 107.9(7)
O17 C22 H22A 110.1
C21 C22 H22A 110.1
O17 C22 H22B 110.1
C21 C22 H22B 110.1
H22A C22 H22B 108.4
O17 C23A C24A 105.5(10)
O17 C23A H23A 110.6
C24A C23A H23A 110.6
O17 C23A H23B 110.6
C24A C23A H23B 110.6
H23A C23A H23B 108.8
O17 C23B C24B 110.7(11)
O17 C23B H23C 109.5
C24B C23B H23C 109.5
O17 C23B H23D 109.5
C24B C23B H23D 109.5
H23C C23B H23D 108.1
O18A C25A C26 112.8(12)
O18A C25A H25A 109.0
C26 C25A H25A 109.0
O18A C25A H25B 109.0
C26 C25A H25B 109.0
H25A C25A H25B 107.8
O18B C25B C26 90.5(12)
O18B C25B H25C 113.6
C26 C25B H25C 113.6
O18B C25B H25D 113.6
C26 C25B H25D 113.6
H25C C25B H25D 110.8
O13 C26 C25B 106.3(14)
O13 C26 C25A 106.9(12)
O13 C26 H26A 110.3
C25A C26 H26A 110.3
O13 C26 H26B 110.3
C25A C26 H26B 110.3
H26A C26 H26B 108.6
O13 C26 H26C 110.5
C25B C26 H26C 110.5
O13 C26 H26D 110.5
C25B C26 H26D 110.5
H26C C26 H26D 108.7
F8 C27 F9 109.0(7)
F8 C27 F7 106.4(8)
F9 C27 F7 106.1(8)
F8 C27 S3 113.9(6)
F9 C27 S3 111.6(6)
F7 C27 S3 109.5(5)
F11 C28 F10 109.1(7)
F11 C28 F12 108.8(6)
F10 C28 F12 109.3(6)
F11 C28 S4 111.0(5)
F10 C28 S4 108.7(5)
F12 C28 S4 109.9(6)
H12C O12 H12D 101(5)
H12C O12 H12E 103(5)
H12D O12 H12E 110(5)
C26 O13 C15 109.0(9)
C17 O14 C16 113.0(8)
C18 O15 C19 112.1(7)
C21 O16 C20 111.7(6)
C22 O17 C23A 118.1(9)
C22 O17 C23B 106.2(8)
O18A C24A C23A 109.3(10)
O18A C24A H24A 109.8
C23A C24A H24A 109.8
O18A C24A H24B 109.8
C23A C24A H24B 109.8
H24A C24A H24B 108.3
C24A O18A C25A 126.5(11)
O18B C24B C23B 106.5(11)
O18B C24B H24C 110.4
C23B C24B H24C 110.4
O18B C24B H24D 110.4
C23B C24B H24D 110.4
H24C C24B H24D 108.6
C24B O18B C25B 101.0(11)
S4 N2 S3 125.1(4)
O19 S3 O20 118.7(3)
O19 S3 N2 116.9(3)
O20 S3 N2 108.6(3)
O19 S3 C27 104.5(4)
O20 S3 C27 103.9(4)
N2 S3 C27 101.8(3)
O21 S4 O22 118.8(3)
O21 S4 N2 117.0(3)
O22 S4 N2 107.8(3)
O21 S4 C28 104.3(3)
O22 S4 C28 104.0(3)
N2 S4 C28 102.6(3)

loop_
_geom_bond_atom_site_label_1
_geom_bond_atom_site_label_2
_geom_bond_distance
C1 O2 1.428(10)
C1 C2 1.515(13)
C1 H1A 0.9900
C1 H1AB 0.9900
C2 O3 1.430(9)
C2 H2A 0.9900
C2 H2AB 0.9900
C3 O3 1.431(9)
C3 C4 1.487(12)
C3 H3A 0.9900
C3 H3AB 0.9900
C4 O4 1.423(11)
C4 H4A 0.9900
C4 H4AB 0.9900
C5 O4 1.425(10)
C5 C6 1.490(13)
C5 H5A 0.9900
C5 H5AB 0.9900
C6 O5 1.432(10)
C6 H6A 0.9900
C6 H6AB 0.9900
C7 O5 1.426(10)
C7 C8 1.479(14)
C7 H7A 0.9900
C7 H7AB 0.9900
C8 O6 1.424(10)
C8 H8A 0.9900
C8 H8AB 0.9900
C9 O6 1.410(10)
C9 C10 1.475(12)
C9 H9A 0.9900
C9 H9AB 0.9900
C10 O7 1.454(9)
C10 H10A 0.9900
C10 H10B 0.9900
C11 O7 1.418(9)
C11 C12 1.483(12)
C11 H11A 0.9900
C11 H11B 0.9900
C12 O2 1.438(9)
C12 H12A 0.9900
C12 H12B 0.9900
C13 F3 1.309(11)
C13 F2 1.324(9)
C13 F1 1.329(12)
C13 S1 1.816(9)
C14 F4 1.277(9)
C14 F5 1.374(8)
C14 F6 1.390(8)
C14 S2 1.786(7)
O1 H1C 1.00(3)
O1 H1D 1.01(3)
O1 H1E 1.03(3)
O8 S1 1.408(6)
O9 S1 1.432(5)
O10 S2 1.426(5)
O11 S2 1.427(6)
N1 S2 1.566(7)
N1 S1 1.580(6)
C15 O13 1.430(18)
C15 C16 1.495(18)
C15 H15A 0.9900
C15 H15B 0.9900
C16 O14 1.425(15)
C16 H16A 0.9900
C16 H16B 0.9900
C17 O14 1.418(12)
C17 C18 1.489(15)
C17 H17A 0.9900
C17 H17B 0.9900
C18 O15 1.401(11)
C18 H18A 0.9900
C18 H18B 0.9900
C19 O15 1.428(9)
C19 C20 1.473(12)
C19 H19A 0.9900
C19 H19B 0.9900
C20 O16 1.428(9)
C20 H20A 0.9900
C20 H20B 0.9900
C21 O16 1.418(9)
C21 C22 1.497(11)
C21 H21A 0.9900
C21 H21B 0.9900
C22 O17 1.416(10)
C22 H22A 0.9900
C22 H22B 0.9900
C23A O17 1.435(11)
C23A C24A 1.480(11)
C23A H23A 0.9900
C23A H23B 0.9900
C23B O17 1.461(11)
C23B C24B 1.504(13)
C23B H23C 0.9900
C23B H23D 0.9900
C25A O18A 1.451(12)
C25A C26 1.510(14)
C25A H25A 0.9900
C25A H25B 0.9900
C25B O18B 1.440(12)
C25B C26 1.457(14)
C25B H25C 0.9900
C25B H25D 0.9900
C26 O13 1.387(13)
C26 H26A 0.9900
C26 H26B 0.9900
C26 H26C 0.9900
C26 H26D 0.9900
C27 F8 1.300(10)
C27 F9 1.315(11)
C27 F7 1.353(9)
C27 S3 1.822(8)
C28 F11 1.316(10)
C28 F10 1.318(9)
C28 F12 1.324(9)
C28 S4 1.837(8)
O12 H12C 1.00(3)
O12 H12D 0.97(3)
O12 H12E 0.97(3)
O19 S3 1.424(5)
O20 S3 1.429(5)
O21 S4 1.422(5)
O22 S4 1.429(5)
C24A O18A 1.436(11)
C24A H24A 0.9900
C24A H24B 0.9900
C24B O18B 1.436(12)
C24B H24C 0.9900
C24B H24D 0.9900
N2 S4 1.572(5)
N2 S3 1.586(5)

loop_
_geom_hbond_atom_site_label_D
_geom_hbond_atom_site_label_H
_geom_hbond_atom_site_label_A
_geom_hbond_site_symmetry_A
_geom_hbond_distance_DH
_geom_hbond_distance_HA
_geom_hbond_distance_DA
_geom_hbond_angle_DHA
_geom_hbond_publ_flag
O1 H1C O5 . 1.00(3) 1.90(6) 2.690(7) 134(6) yes
O1 H1C O6 . 1.00(3) 2.08(6) 2.898(8) 138(6) yes
O1 H1D O2 . 1.01(3) 2.19(7) 2.835(7) 120(5) yes
O1 H1D O7 . 1.01(3) 1.96(7) 2.687(7) 127(6) yes
O1 H1E F5 1_554 1.03(3) 2.14(6) 2.989(7) 139(6) yes
O1 H1E F6 1_554 1.03(3) 2.12(4) 3.065(7) 152(6) yes
O12 H12C F11 1_556 1.00(3) 2.50(4) 3.436(8) 154(7) yes
O12 H12D O13 . 0.97(3) 1.85(6) 2.666(9) 140(7) yes
O12 H12D O18A . 0.97(3) 2.36(6) 3.079(12) 131(6) yes
O12 H12D O18B . 0.97(3) 1.97(6) 2.753(15) 137(7) yes
O12 H12E O14 . 0.97(3) 2.14(7) 2.831(8) 128(6) yes
O12 H12E O15 . 0.97(3) 1.95(6) 2.718(7) 135(6) yes

_cod_database_fobs_code 1557264
